data_2219207
loop_
_publ_author_name
'Tian, Mao-Zhong'
'Peng, Xiao-Jun'

_publ_section_title 3',6'-Bis(ethylamino)-2-[(2-hydroxyethyl)amino]-2',7'-dimethylspiro[isoindoline-1,9'-xanthen]-3-one
_journal_coeditor_code ZL2122
_journal_issue 8
_journal_name_full 'Acta Crystallographica Section E'
_journal_page_first o1645
_journal_paper_doi 10.1107/S1600536808023611
_journal_volume 64
_journal_year 2008
_chemical_formula_iupac 'C28 H32 N4 O3'
_chemical_formula_moiety 'C28 H32 N4 O3'
_chemical_formula_sum 'C28 H32 N4 O3'
_chemical_formula_weight 472.58
_chemical_name_systematic
;
3',6'-Bis(ethylamino)-2-[(2-hydroxyethyl)amino]-2',7'-
dimethylspiro[isoindoline-1,9'-xanthen]-3-one
;
_space_group_IT_number 2
_symmetry_cell_setting triclinic
_symmetry_space_group_name_Hall '-P 1'
_symmetry_space_group_name_H-M 'P -1'
_atom_sites_solution_hydrogens geom
_atom_sites_solution_primary direct
_atom_sites_solution_secondary difmap
_cell_angle_alpha 94.722(18)
_cell_angle_beta 107.592(13)
_cell_angle_gamma 98.924(13)
_cell_formula_units_Z 2
_cell_length_a 9.3195(18)
_cell_length_b 9.4770(16)
_cell_length_c 15.384(3)
_cell_measurement_reflns_used 2583
_cell_measurement_temperature 298(2)
_cell_measurement_theta_max 26.78
_cell_measurement_theta_min 2.33
_cell_volume 1267.4(4)
_computing_cell_refinement 'APEX2 (Bruker 2005)'
_computing_data_collection 'APEX2 (Bruker 2005)'
_computing_data_reduction 'APEX2 (Bruker 2005)'
_computing_molecular_graphics 'SHELXTL (Sheldrick, 2008)'
_computing_publication_material 'SHELXTL (Sheldrick, 2008)'
_computing_structure_refinement 'SHELXTL (Sheldrick, 2008)'
_computing_structure_solution 'SHELXTL (Sheldrick, 2008)'
_diffrn_ambient_temperature 298(2)
_diffrn_measured_fraction_theta_full 0.965
_diffrn_measured_fraction_theta_max 0.965
_diffrn_measurement_device_type 'Bruker APEXII CCD area-detector'
_diffrn_measurement_method '\f and \w scans'
_diffrn_radiation_monochromator graphite
_diffrn_radiation_source 'fine-focus sealed tube'
_diffrn_radiation_type MoK\a
_diffrn_radiation_wavelength 0.71073
_diffrn_reflns_av_R_equivalents 0.0242
_diffrn_reflns_av_sigmaI/netI 0.0348
_diffrn_reflns_limit_h_max 11
_diffrn_reflns_limit_h_min -11
_diffrn_reflns_limit_k_max 11
_diffrn_reflns_limit_k_min -11
_diffrn_reflns_limit_l_max 18
_diffrn_reflns_limit_l_min -18
_diffrn_reflns_number 8770
_diffrn_reflns_theta_full 24.99
_diffrn_reflns_theta_max 24.99
_diffrn_reflns_theta_min 2.20
_exptl_absorpt_coefficient_mu 0.082
_exptl_absorpt_correction_type none
_exptl_crystal_colour colourless
_exptl_crystal_density_diffrn 1.238
_exptl_crystal_density_method 'not measured'
_exptl_crystal_description block
_exptl_crystal_F_000 504
_exptl_crystal_size_max 0.30
_exptl_crystal_size_mid 0.20
_exptl_crystal_size_min 0.15
_refine_diff_density_max 0.339
_refine_diff_density_min -0.195
_refine_ls_extinction_coef 0.028(8)
_refine_ls_extinction_expression Fc^*^=kFc[1+0.001xFc^2^\l^3^/sin(2\q)]^-1/4^
_refine_ls_extinction_method SHELXL
_refine_ls_goodness_of_fit_all 1.065
_refine_ls_goodness_of_fit_ref 1.065
_refine_ls_hydrogen_treatment mixed
_refine_ls_matrix_type full
_refine_ls_number_parameters 325
_refine_ls_number_reflns 4305
_refine_ls_number_restraints 4
_refine_ls_restrained_S_all 1.065
_refine_ls_R_factor_all 0.0669
_refine_ls_R_factor_gt 0.0454
_refine_ls_shift/su_max 0.000
_refine_ls_shift/su_mean 0.000
_refine_ls_structure_factor_coef Fsqd
_refine_ls_weighting_details 'calc w=1/[\s^2^(Fo^2^)+(0.0680P)^2^+0.1313P] where P=(Fo^2^+2Fc^2^)/3'
_refine_ls_weighting_scheme calc
_refine_ls_wR_factor_all 0.1323
_refine_ls_wR_factor_ref 0.1214
_reflns_number_gt 3144
_reflns_number_total 4305
_reflns_threshold_expression >2\s(I)
_cod_data_source_file zl2122.cif
_cod_data_source_block I
_cod_depositor_comments
;
The following automatic conversions were performed:
'_symmetry_cell_setting' value 'Triclinic' changed to 'triclinic'
according to '/home/saulius/struct/CIF-dictionaries/cif_core.dic'
dictionary named 'cif_core.dic' version 2.4.1 from 2010-06-29.

Automatic conversion script
Id: cif_fix_enum 1527 2010-12-29 10:47:43Z saulius 

The following automatic conversions were performed:

'_symmetry_cell_setting' value 'Triclinic' changed to 'triclinic'
according to /home/saulius/struct/CIF-dictionaries/cif_core.dic
dictionary named 'cif_core.dic' version 2.4.1 from 2010-06-29.

Automatic conversion script
Id: cif_fix_values 1715 2011-07-08 13:25:40Z adriana 
;
_cod_original_sg_symbol_H-M P-1
_cod_database_code 2219207
_cod_database_fobs_code 2219207

loop_
_symmetry_equiv_pos_as_xyz
'x, y, z'
'-x, -y, -z'

loop_
_atom_site_type_symbol
_atom_site_label
_atom_site_fract_x
_atom_site_fract_y
_atom_site_fract_z
_atom_site_U_iso_or_equiv
_atom_site_adp_type
_atom_site_calc_flag
_atom_site_refinement_flags
_atom_site_occupancy
O O2 0.69421(15) 0.29618(12) 0.25724(9) 0.0457(3) Uani d . 1
C C16 0.8939(2) 0.3280(2) 0.19461(12) 0.0433(5) Uani d . 1
H H16A 0.8966 0.2307 0.1971 0.052 Uiso calc R 1
C C14 0.5894(2) 0.35022(18) 0.29116(11) 0.0364(4) Uani d . 1
C C10 0.4573(2) 0.52933(18) 0.32506(12) 0.0393(4) Uani d . 1
H H10A 0.4422 0.6240 0.3249 0.047 Uiso calc R 1
C C9 0.5676(2) 0.49027(17) 0.28839(11) 0.0346(4) Uani d . 1
C C20 0.7802(2) 0.53260(18) 0.22210(11) 0.0353(4) Uani d . 1
N N1 0.73649(16) 0.72826(14) 0.32209(9) 0.0371(4) Uani d . 1
C C8 0.66223(19) 0.59937(17) 0.25166(11) 0.0342(4) Uani d . 1
C C15 0.7889(2) 0.38924(18) 0.22530(11) 0.0374(4) Uani d . 1
C C13 0.5043(2) 0.25175(19) 0.32712(13) 0.0441(5) Uani d . 1
H H13A 0.5219 0.1578 0.3280 0.053 Uiso calc R 1
C C17 0.9953(2) 0.4115(2) 0.16000(12) 0.0443(5) Uani d . 1
C C19 0.8840(2) 0.6140(2) 0.18778(12) 0.0425(4) Uani d . 1
H H19A 0.8801 0.7111 0.1853 0.051 Uiso calc R 1
C C11 0.3697(2) 0.43659(19) 0.36141(12) 0.0410(4) Uani d . 1
O O1 0.72540(17) 0.96667(13) 0.35009(10) 0.0621(4) Uani d . 1
N N4 1.0976(2) 0.3528(2) 0.12588(12) 0.0589(5) Uani d D 1
H H4A 1.175(2) 0.413(2) 0.1209(16) 0.071 Uiso d D 1
C C7 0.56703(19) 0.67124(18) 0.17571(11) 0.0354(4) Uani d . 1
C C12 0.3930(2) 0.29227(19) 0.36189(12) 0.0431(5) Uani d . 1
C C18 0.9910(2) 0.5596(2) 0.15757(12) 0.0449(5) Uani d . 1
N N2 0.82046(17) 0.70879(16) 0.41102(10) 0.0422(4) Uani d D 1
H H2A 0.787(2) 0.7625(19) 0.4486(12) 0.051 Uiso d D 1
C C2 0.5870(2) 0.81693(19) 0.20269(12) 0.0414(4) Uani d . 1
N N3 0.3075(2) 0.19768(18) 0.39963(14) 0.0619(5) Uani d D 1
H H3A 0.216(2) 0.216(2) 0.3996(16) 0.074 Uiso d D 1
C C21 0.2564(3) 0.4877(2) 0.40272(15) 0.0576(5) Uani d . 1
H H21A 0.2557 0.5875 0.3962 0.086 Uiso calc R 1
H H21B 0.2854 0.4766 0.4668 0.086 Uiso calc R 1
H H21C 0.1559 0.4317 0.3714 0.086 Uiso calc R 1
C C1 0.6898(2) 0.85141(18) 0.29889(13) 0.0422(4) Uani d . 1
C C6 0.4744(2) 0.6098(2) 0.08895(12) 0.0443(5) Uani d . 1
H H6A 0.4597 0.5111 0.0707 0.053 Uiso calc R 1
C C26 1.1000(3) 0.6534(2) 0.12199(15) 0.0609(6) Uani d . 1
H H26A 1.0818 0.7503 0.1259 0.091 Uiso calc R 1
H H26B 1.0843 0.6173 0.0590 0.091 Uiso calc R 1
H H26C 1.2035 0.6524 0.1584 0.091 Uiso calc R 1
C C5 0.4036(2) 0.6986(3) 0.02931(13) 0.0561(6) Uani d . 1
H H5A 0.3403 0.6588 -0.0297 0.067 Uiso calc R 1
C C4 0.4252(3) 0.8445(3) 0.05583(15) 0.0609(6) Uani d . 1
H H4B 0.3777 0.9021 0.0142 0.073 Uiso calc R 1
C C3 0.5162(3) 0.9066(2) 0.14321(15) 0.0565(6) Uani d . 1
H H3B 0.5299 1.0050 0.1617 0.068 Uiso calc R 1
C C22 0.3242(3) 0.0484(2) 0.40404(18) 0.0770(7) Uani d . 1
H H22A 0.2842 0.0130 0.4511 0.092 Uiso calc R 1
H H22B 0.4325 0.0445 0.4227 0.092 Uiso calc R 1
C C25 1.2242(4) 0.1710(4) 0.0779(2) 0.1053(11) Uani d . 1
H H25A 1.2292 0.0705 0.0766 0.158 Uiso calc R 1
H H25B 1.3230 0.2277 0.1123 0.158 Uiso calc R 1
H H25C 1.1947 0.1941 0.0161 0.158 Uiso calc R 1
C C24 1.1072(3) 0.2038(3) 0.12294(18) 0.0750(7) Uani d . 1
H H24A 1.0077 0.1456 0.0886 0.090 Uiso calc R 1
H H24B 1.1361 0.1791 0.1850 0.090 Uiso calc R 1
C C23 0.2464(4) -0.0473(3) 0.3172(2) 0.1070(11) Uani d . 1
H H23A 0.2638 -0.1433 0.3251 0.160 Uiso calc R 1
H H23B 0.2859 -0.0138 0.2703 0.160 Uiso calc R 1
H H23C 0.1383 -0.0475 0.2995 0.160 Uiso calc R 1
C C28 1.0649(2) 0.7337(2) 0.52897(13) 0.0526(5) Uani d . 1
H H28A 1.0422 0.6325 0.5356 0.063 Uiso calc R 1
H H28B 1.1749 0.7618 0.5430 0.063 Uiso calc R 1
C C27 0.9862(2) 0.7548(2) 0.43216(13) 0.0529(5) Uani d . 1
H H27A 1.0096 0.8557 0.4249 0.063 Uiso calc R 1
H H27B 1.0219 0.6986 0.3901 0.063 Uiso calc R 1
O O3 1.01619(16) 0.81677(16) 0.59124(9) 0.0627(4) Uani d D 1
H H3C 1.0814 0.8896 0.6149 0.094 Uiso calc RD 1

loop_
_atom_site_aniso_label
_atom_site_aniso_U_11
_atom_site_aniso_U_22
_atom_site_aniso_U_33
_atom_site_aniso_U_12
_atom_site_aniso_U_13
_atom_site_aniso_U_23
O2 0.0503(8) 0.0360(7) 0.0620(8) 0.0138(6) 0.0308(7) 0.0100(6)
C16 0.0461(11) 0.0459(10) 0.0416(10) 0.0196(9) 0.0147(9) 0.0048(8)
C14 0.0355(10) 0.0375(9) 0.0364(9) 0.0076(8) 0.0123(8) 0.0030(7)
C10 0.0409(11) 0.0355(9) 0.0440(10) 0.0087(8) 0.0167(9) 0.0051(8)
C9 0.0357(10) 0.0342(9) 0.0333(9) 0.0050(7) 0.0111(8) 0.0036(7)
C20 0.0347(10) 0.0390(9) 0.0325(9) 0.0078(8) 0.0112(8) 0.0025(7)
N1 0.0386(9) 0.0354(8) 0.0364(8) 0.0039(6) 0.0131(7) 0.0015(6)
C8 0.0358(10) 0.0333(9) 0.0336(9) 0.0051(7) 0.0130(8) 0.0004(7)
C15 0.0368(10) 0.0412(10) 0.0336(9) 0.0080(8) 0.0103(8) 0.0037(7)
C13 0.0489(12) 0.0335(9) 0.0525(11) 0.0073(8) 0.0196(9) 0.0089(8)
C17 0.0381(11) 0.0623(12) 0.0342(10) 0.0176(9) 0.0109(8) 0.0021(8)
C19 0.0421(11) 0.0439(10) 0.0447(10) 0.0081(8) 0.0184(9) 0.0069(8)
C11 0.0392(11) 0.0430(10) 0.0431(10) 0.0052(8) 0.0183(9) 0.0043(8)
O1 0.0694(10) 0.0368(7) 0.0717(10) 0.0053(7) 0.0168(8) -0.0085(7)
N4 0.0516(12) 0.0751(13) 0.0613(11) 0.0260(10) 0.0282(9) 0.0067(9)
C7 0.0344(10) 0.0409(9) 0.0361(9) 0.0091(7) 0.0170(8) 0.0082(7)
C12 0.0442(11) 0.0432(10) 0.0431(10) 0.0024(8) 0.0181(9) 0.0078(8)
C18 0.0409(11) 0.0559(11) 0.0405(10) 0.0086(9) 0.0177(9) 0.0042(8)
N2 0.0365(9) 0.0524(9) 0.0341(8) 0.0025(7) 0.0100(7) 0.0016(7)
C2 0.0420(11) 0.0412(10) 0.0465(11) 0.0110(8) 0.0193(9) 0.0103(8)
N3 0.0665(13) 0.0475(10) 0.0872(13) 0.0061(9) 0.0472(11) 0.0188(9)
C21 0.0587(14) 0.0569(12) 0.0715(14) 0.0131(10) 0.0391(12) 0.0143(10)
C1 0.0452(11) 0.0318(9) 0.0529(11) 0.0036(8) 0.0229(9) 0.0030(8)
C6 0.0424(11) 0.0547(11) 0.0391(10) 0.0133(9) 0.0165(9) 0.0034(8)
C26 0.0521(13) 0.0742(14) 0.0654(14) 0.0082(11) 0.0337(11) 0.0098(11)
C5 0.0484(13) 0.0871(16) 0.0380(11) 0.0237(11) 0.0157(9) 0.0102(10)
C4 0.0665(15) 0.0788(16) 0.0540(13) 0.0355(12) 0.0269(12) 0.0315(11)
C3 0.0665(14) 0.0491(11) 0.0667(14) 0.0234(10) 0.0304(12) 0.0209(10)
C22 0.092(2) 0.0648(15) 0.0916(19) 0.0074(13) 0.0534(16) 0.0264(13)
C25 0.099(2) 0.125(2) 0.117(2) 0.064(2) 0.0545(19) -0.0001(19)
C24 0.0710(17) 0.0829(17) 0.0834(17) 0.0393(14) 0.0322(14) 0.0044(13)
C23 0.139(3) 0.0716(18) 0.117(3) -0.0130(18) 0.070(2) 0.0006(17)
C28 0.0421(12) 0.0554(12) 0.0539(12) 0.0079(9) 0.0088(10) -0.0005(9)
C27 0.0392(12) 0.0676(13) 0.0495(12) 0.0039(10) 0.0148(9) 0.0041(9)
O3 0.0519(9) 0.0710(9) 0.0563(9) -0.0028(7) 0.0162(7) -0.0104(7)

loop_
_atom_type_symbol
_atom_type_description
_atom_type_scat_dispersion_real
_atom_type_scat_dispersion_imag
_atom_type_scat_source
C C 0.0033 0.0016 'International Tables Vol C Tables 4.2.6.8 and 6.1.1.4'
H H 0.0000 0.0000 'International Tables Vol C Tables 4.2.6.8 and 6.1.1.4'
N N 0.0061 0.0033 'International Tables Vol C Tables 4.2.6.8 and 6.1.1.4'
O O 0.0106 0.0060 'International Tables Vol C Tables 4.2.6.8 and 6.1.1.4'

loop_
_geom_angle_atom_site_label_1
_geom_angle_atom_site_label_2
_geom_angle_atom_site_label_3
_geom_angle
C15 O2 C14 118.45(13)
C15 C16 C17 120.39(17)
C15 C16 H16A 119.8
C17 C16 H16A 119.8
C9 C14 O2 123.10(16)
C9 C14 C13 121.84(16)
O2 C14 C13 115.05(15)
C11 C10 C9 124.05(16)
C11 C10 H10A 118.0
C9 C10 H10A 118.0
C14 C9 C10 116.65(16)
C14 C9 C8 122.29(15)
C10 C9 C8 121.01(14)
C15 C20 C19 116.72(16)
C15 C20 C8 122.27(16)
C19 C20 C8 120.99(15)
C1 N1 N2 124.66(14)
C1 N1 C8 114.93(14)
N2 N1 C8 118.93(13)
N1 C8 C9 110.24(13)
N1 C8 C20 111.05(13)
C9 C8 C20 110.54(13)
N1 C8 C7 99.20(12)
C9 C8 C7 113.69(14)
C20 C8 C7 111.64(13)
O2 C15 C20 123.17(15)
O2 C15 C16 115.15(15)
C20 C15 C16 121.68(17)
C14 C13 C12 120.58(16)
C14 C13 H13A 119.7
C12 C13 H13A 119.7
N4 C17 C16 121.86(18)
N4 C17 C18 118.95(18)
C16 C17 C18 119.18(16)
C18 C19 C20 124.05(17)
C18 C19 H19A 118.0
C20 C19 H19A 118.0
C10 C11 C12 117.97(16)
C10 C11 C21 121.09(16)
C12 C11 C21 120.90(16)
C17 N4 C24 123.02(19)
C17 N4 H4A 116.6(15)
C24 N4 H4A 118.1(15)
C6 C7 C2 120.62(16)
C6 C7 C8 128.39(15)
C2 C7 C8 110.96(15)
N3 C12 C13 122.25(17)
N3 C12 C11 118.83(17)
C13 C12 C11 118.89(16)
C19 C18 C17 117.97(17)
C19 C18 C26 121.36(18)
C17 C18 C26 120.67(17)
N1 N2 C27 113.12(14)
N1 N2 H2A 105.2(12)
C27 N2 H2A 109.7(13)
C7 C2 C3 121.43(18)
C7 C2 C1 108.54(15)
C3 C2 C1 130.03(17)
C12 N3 C22 122.85(18)
C12 N3 H3A 117.2(16)
C22 N3 H3A 115.2(16)
C11 C21 H21A 109.5
C11 C21 H21B 109.5
H21A C21 H21B 109.5
C11 C21 H21C 109.5
H21A C21 H21C 109.5
H21B C21 H21C 109.5
O1 C1 N1 125.40(18)
O1 C1 C2 128.51(17)
N1 C1 C2 106.06(14)
C7 C6 C5 118.23(18)
C7 C6 H6A 120.9
C5 C6 H6A 120.9
C18 C26 H26A 109.5
C18 C26 H26B 109.5
H26A C26 H26B 109.5
C18 C26 H26C 109.5
H26A C26 H26C 109.5
H26B C26 H26C 109.5
C4 C5 C6 121.15(19)
C4 C5 H5A 119.4
C6 C5 H5A 119.4
C5 C4 C3 120.93(19)
C5 C4 H4B 119.5
C3 C4 H4B 119.5
C4 C3 C2 117.61(19)
C4 C3 H3B 121.2
C2 C3 H3B 121.2
N3 C22 C23 114.1(2)
N3 C22 H22A 108.7
C23 C22 H22A 108.7
N3 C22 H22B 108.7
C23 C22 H22B 108.7
H22A C22 H22B 107.6
C24 C25 H25A 109.5
C24 C25 H25B 109.5
H25A C25 H25B 109.5
C24 C25 H25C 109.5
H25A C25 H25C 109.5
H25B C25 H25C 109.5
N4 C24 C25 110.7(2)
N4 C24 H24A 109.5
C25 C24 H24A 109.5
N4 C24 H24B 109.5
C25 C24 H24B 109.5
H24A C24 H24B 108.1
C22 C23 H23A 109.5
C22 C23 H23B 109.5
H23A C23 H23B 109.5
C22 C23 H23C 109.5
H23A C23 H23C 109.5
H23B C23 H23C 109.5
O3 C28 C27 110.65(16)
O3 C28 H28A 109.5
C27 C28 H28A 109.5
O3 C28 H28B 109.5
C27 C28 H28B 109.5
H28A C28 H28B 108.1
N2 C27 C28 109.01(16)
N2 C27 H27A 109.9
C28 C27 H27A 109.9
N2 C27 H27B 109.9
C28 C27 H27B 109.9
H27A C27 H27B 108.3
C28 O3 H3C 109.5

loop_
_geom_bond_atom_site_label_1
_geom_bond_atom_site_label_2
_geom_bond_distance
O2 C15 1.375(2)
O2 C14 1.381(2)
C16 C15 1.388(2)
C16 C17 1.394(3)
C16 H16A 0.9300
C14 C9 1.376(2)
C14 C13 1.388(3)
C10 C11 1.373(3)
C10 C9 1.395(2)
C10 H10A 0.9300
C9 C8 1.510(2)
C20 C15 1.378(2)
C20 C19 1.397(2)
C20 C8 1.512(2)
N1 C1 1.346(2)
N1 N2 1.399(2)
N1 C8 1.487(2)
C8 C7 1.519(2)
C13 C12 1.391(3)
C13 H13A 0.9300
C17 N4 1.383(2)
C17 C18 1.413(3)
C19 C18 1.370(2)
C19 H19A 0.9300
C11 C12 1.418(2)
C11 C21 1.506(2)
O1 C1 1.229(2)
N4 C24 1.426(3)
N4 H4A 0.872(16)
C7 C6 1.373(2)
C7 C2 1.376(2)
C12 N3 1.386(2)
C18 C26 1.502(3)
N2 C27 1.465(2)
N2 H2A 0.892(14)
C2 C3 1.390(3)
C2 C1 1.477(3)
N3 C22 1.452(3)
N3 H3A 0.898(16)
C21 H21A 0.9600
C21 H21B 0.9600
C21 H21C 0.9600
C6 C5 1.385(3)
C6 H6A 0.9300
C26 H26A 0.9600
C26 H26B 0.9600
C26 H26C 0.9600
C5 C4 1.375(3)
C5 H5A 0.9300
C4 C3 1.378(3)
C4 H4B 0.9300
C3 H3B 0.9300
C22 C23 1.464(4)
C22 H22A 0.9700
C22 H22B 0.9700
C25 C24 1.514(3)
C25 H25A 0.9600
C25 H25B 0.9600
C25 H25C 0.9600
C24 H24A 0.9700
C24 H24B 0.9700
C23 H23A 0.9600
C23 H23B 0.9600
C23 H23C 0.9600
C28 O3 1.412(2)
C28 C27 1.493(3)
C28 H28A 0.9700
C28 H28B 0.9700
C27 H27A 0.9700
C27 H27B 0.9700
O3 H3C 0.8200

loop_
_geom_hbond_atom_site_label_D
_geom_hbond_atom_site_label_H
_geom_hbond_atom_site_label_A
_geom_hbond_site_symmetry_A
_geom_hbond_distance_DH
_geom_hbond_distance_HA
_geom_hbond_distance_DA
_geom_hbond_angle_DHA
_geom_hbond_publ_flag
N3 H3A O3 2_666 0.898(16) 2.185(18) 3.044(2) 160(2) yes
O3 H3C O1 2_776 0.82 1.98 2.770(2) 161.6 yes

loop_
_geom_torsion_atom_site_label_1
_geom_torsion_atom_site_label_2
_geom_torsion_atom_site_label_3
_geom_torsion_atom_site_label_4
_geom_torsion
C15 O2 C14 C9 4.9(2)
C15 O2 C14 C13 -176.33(15)
O2 C14 C9 C10 179.82(15)
C13 C14 C9 C10 1.1(3)
O2 C14 C9 C8 -2.9(3)
C13 C14 C9 C8 178.39(15)
C11 C10 C9 C14 -1.2(3)
C11 C10 C9 C8 -178.52(16)
C1 N1 C8 C9 -115.45(16)
N2 N1 C8 C9 51.36(19)
C1 N1 C8 C20 121.68(16)
N2 N1 C8 C20 -71.50(18)
C1 N1 C8 C7 4.12(17)
N2 N1 C8 C7 170.93(14)
C14 C9 C8 N1 -124.27(17)
C10 C9 C8 N1 52.9(2)
C14 C9 C8 C20 -1.1(2)
C10 C9 C8 C20 176.09(14)
C14 C9 C8 C7 125.37(17)
C10 C9 C8 C7 -57.4(2)
C15 C20 C8 N1 125.88(17)
C19 C20 C8 N1 -55.7(2)
C15 C20 C8 C9 3.2(2)
C19 C20 C8 C9 -178.44(15)
C15 C20 C8 C7 -124.42(17)
C19 C20 C8 C7 54.0(2)
C14 O2 C15 C20 -2.7(2)
C14 O2 C15 C16 178.35(14)
C19 C20 C15 O2 -179.92(15)
C8 C20 C15 O2 -1.5(3)
C19 C20 C15 C16 -1.0(2)
C8 C20 C15 C16 177.45(15)
C17 C16 C15 O2 179.53(15)
C17 C16 C15 C20 0.5(3)
C9 C14 C13 C12 0.0(3)
O2 C14 C13 C12 -178.83(15)
C15 C16 C17 N4 -177.69(16)
C15 C16 C17 C18 0.7(3)
C15 C20 C19 C18 0.2(3)
C8 C20 C19 C18 -178.24(16)
C9 C10 C11 C12 0.2(3)
C9 C10 C11 C21 177.93(17)
C16 C17 N4 C24 0.3(3)
C18 C17 N4 C24 -178.14(19)
N1 C8 C7 C6 177.36(17)
C9 C8 C7 C6 -65.7(2)
C20 C8 C7 C6 60.2(2)
N1 C8 C7 C2 -0.61(17)
C9 C8 C7 C2 116.38(16)
C20 C8 C7 C2 -117.72(16)
C14 C13 C12 N3 -178.99(18)
C14 C13 C12 C11 -1.1(3)
C10 C11 C12 N3 178.97(18)
C21 C11 C12 N3 1.2(3)
C10 C11 C12 C13 1.0(3)
C21 C11 C12 C13 -176.80(17)
C20 C19 C18 C17 1.0(3)
C20 C19 C18 C26 -179.60(17)
N4 C17 C18 C19 177.03(17)
C16 C17 C18 C19 -1.4(3)
N4 C17 C18 C26 -2.4(3)
C16 C17 C18 C26 179.15(17)
C1 N1 N2 C27 -86.1(2)
C8 N1 N2 C27 108.48(17)
C6 C7 C2 C3 -0.8(3)
C8 C7 C2 C3 177.32(17)
C6 C7 C2 C1 179.23(16)
C8 C7 C2 C1 -2.6(2)
C13 C12 N3 C22 -1.5(3)
C11 C12 N3 C22 -179.4(2)
N2 N1 C1 O1 6.8(3)
C8 N1 C1 O1 172.78(17)
N2 N1 C1 C2 -171.77(15)
C8 N1 C1 C2 -5.82(19)
C7 C2 C1 O1 -173.45(19)
C3 C2 C1 O1 6.6(3)
C7 C2 C1 N1 5.1(2)
C3 C2 C1 N1 -174.85(19)
C2 C7 C6 C5 0.8(3)
C8 C7 C6 C5 -177.00(17)
C7 C6 C5 C4 0.1(3)
C6 C5 C4 C3 -1.0(3)
C5 C4 C3 C2 1.0(3)
C7 C2 C3 C4 -0.1(3)
C1 C2 C3 C4 179.86(19)
C12 N3 C22 C23 -79.0(3)
C17 N4 C24 C25 177.3(2)
N1 N2 C27 C28 178.42(14)
O3 C28 C27 N2 -60.6(2)

loop_
_cod_related_entry_id
_cod_related_entry_database
_cod_related_entry_code
1 ChemSpider 24740504
